data_7056224
loop_
_publ_author_name
'Zhang, Cheng Xing'
'Cheng, Guangbin'
'xiong, hualin'
'yang, hongwei'

_publ_section_title
;
 14,16,34,36,54,56,74,76-octanitro-2,4,6,8-tetraoxa-1,3,5,7(1,3)
 -tetrabenzenacyclooctaphane and its derivatives: Thermally Stable
 Explosive with Outstanding Properties
;
_journal_name_full 'New J. Chem.'
_journal_paper_doi 10.1039/C7NJ01057E
_journal_year 2017
_chemical_formula_moiety 'C48 H16 N16 O40'
_chemical_formula_sum 'C48 H16 N16 O40'
_chemical_formula_weight 1456.77
_chemical_name_systematic
; 
 ? 
;
_space_group_IT_number 9
_symmetry_cell_setting monoclinic
_symmetry_space_group_name_Hall 'C -2yc'
_symmetry_space_group_name_H-M 'C 1 c 1'
_atom_sites_solution_hydrogens geom
_atom_sites_solution_primary direct
_atom_sites_solution_secondary difmap
_audit_block_doi 10.5517/ccdc.csd.cc1mcb3f
_audit_creation_method SHELXL-97
_audit_update_record
;
2016-08-22 deposited with the CCDC.
2017-05-22 downloaded from the CCDC.
;
_cell_angle_alpha 90.00
_cell_angle_beta 92.665(4)
_cell_angle_gamma 90.00
_cell_formula_units_Z 2
_cell_length_a 19.468(2)
_cell_length_b 12.1352(13)
_cell_length_c 11.6945(11)
_cell_measurement_reflns_used 1873
_cell_measurement_temperature 173(2)
_cell_measurement_theta_max 25.36
_cell_measurement_theta_min 3.36
_cell_volume 2759.8(5)
_computing_structure_refinement 'SHELXL-97 (Sheldrick, 2008)'
_computing_structure_solution 'SHELXS-97 (Sheldrick, 2008)'
_diffrn_ambient_temperature 173(2)
_diffrn_measured_fraction_theta_full 0.985
_diffrn_measured_fraction_theta_max 0.985
_diffrn_measurement_device_type 'PHOTON100 CMOS detector'
_diffrn_measurement_method 'omega scan'
_diffrn_radiation_monochromator 'TRIUMPH curved crystal monochromator'
_diffrn_radiation_source 'fine-focus sealed tube'
_diffrn_radiation_type MoK\a
_diffrn_radiation_wavelength 0.71073
_diffrn_reflns_av_R_equivalents 0.0672
_diffrn_reflns_av_sigmaI/netI 0.0906
_diffrn_reflns_limit_h_max 23
_diffrn_reflns_limit_h_min -23
_diffrn_reflns_limit_k_max 14
_diffrn_reflns_limit_k_min -14
_diffrn_reflns_limit_l_max 11
_diffrn_reflns_limit_l_min -14
_diffrn_reflns_number 6735
_diffrn_reflns_theta_full 25.36
_diffrn_reflns_theta_max 25.36
_diffrn_reflns_theta_min 3.36
_exptl_absorpt_coefficient_mu 0.158
_exptl_absorpt_correction_T_max 0.7452
_exptl_absorpt_correction_T_min 0.6496
_exptl_absorpt_correction_type multi-scan
_exptl_absorpt_process_details 'SADABS (Bruker, 2012)'
_exptl_crystal_density_diffrn 1.753
_exptl_crystal_density_method 'not measured'
_exptl_crystal_description column
_exptl_crystal_F_000 1472
_exptl_crystal_size_max 0.27
_exptl_crystal_size_mid 0.16
_exptl_crystal_size_min 0.11
_refine_diff_density_max 0.283
_refine_diff_density_min -0.306
_refine_diff_density_rms 0.064
_refine_ls_abs_structure_details 'Flack H D (1983), Acta Cryst. A39, 876-881'
_refine_ls_abs_structure_Flack -3.0(18)
_refine_ls_extinction_method none
_refine_ls_goodness_of_fit_ref 1.060
_refine_ls_hydrogen_treatment constr
_refine_ls_matrix_type full
_refine_ls_number_parameters 497
_refine_ls_number_reflns 4399
_refine_ls_number_restraints 90
_refine_ls_restrained_S_all 1.051
_refine_ls_R_factor_all 0.1093
_refine_ls_R_factor_gt 0.0621
_refine_ls_shift/su_max 0.000
_refine_ls_shift/su_mean 0.000
_refine_ls_structure_factor_coef Fsqd
_refine_ls_weighting_details 'calc w=1/[\s^2^(Fo^2^)+(0.0569P)^2^+3.1879P] where P=(Fo^2^+2Fc^2^)/3'
_refine_ls_weighting_scheme calc
_refine_ls_wR_factor_gt 0.1183
_refine_ls_wR_factor_ref 0.1416
_reflns_number_gt 3147
_reflns_number_total 4399
_reflns_threshold_expression >2sigma(I)
_cod_data_source_file c7nj01057e2.cif
_cod_data_source_block 1
_cod_depositor_comments
;
The following automatic conversions were performed:

'_symmetry_cell_setting' value 'Monoclinic' changed to 'monoclinic'
according to
/home/data/users/saulius/crontab/automatic-downloads/rss-feeds/RSC/lib/dictionaries/cif_core.dic
dictionary named 'cif_core.dic' version 2.4.2 from 2011-04-26.

Automatic conversion script
Id: cif_fix_values 4973 2017-02-22 13:04:09Z antanas 
;
_cod_original_sg_symbol_Hall 'C -2yc '
_cod_original_sg_symbol_H-M 'Cc   '
_cod_database_code 7056224

loop_
_symmetry_equiv_pos_as_xyz
'x, y, z'
'x, -y, z+1/2'
'x+1/2, y+1/2, z'
'x+1/2, -y+1/2, z+1/2'

loop_
_atom_site_label
_atom_site_type_symbol
_atom_site_fract_x
_atom_site_fract_y
_atom_site_fract_z
_atom_site_U_iso_or_equiv
_atom_site_adp_type
_atom_site_occupancy
_atom_site_symmetry_multiplicity
_atom_site_calc_flag
_atom_site_refinement_flags
_atom_site_disorder_assembly
_atom_site_disorder_group
C1A C 0.6333(3) 0.7688(5) 0.3557(5) 0.0198(14) Uani 1 1 d . . .
C2A C 0.5789(3) 0.6966(5) 0.3681(5) 0.0181(13) Uani 1 1 d . . .
H2A H 0.5537 0.6979 0.4357 0.022 Uiso 1 1 calc R . .
C3A C 0.5617(3) 0.6227(5) 0.2815(5) 0.0201(14) Uani 1 1 d . . .
C4A C 0.6024(3) 0.6150(5) 0.1864(5) 0.0195(14) Uani 1 1 d . . .
C5A C 0.6592(3) 0.6820(5) 0.1769(5) 0.0259(15) Uani 1 1 d . . .
H5A H 0.6881 0.6742 0.1141 0.031 Uiso 1 1 calc R . .
C6A C 0.6732(3) 0.7597(5) 0.2594(5) 0.0205(14) Uani 1 1 d . . .
C1B C 0.5494(3) 0.8678(4) 0.6877(5) 0.0173(13) Uani 1 1 d . A .
C2B C 0.5705(3) 0.8751(5) 0.5757(5) 0.0208(14) Uani 1 1 d . . .
H2B H 0.5423 0.9114 0.5188 0.025 Uiso 1 1 calc R . .
C3B C 0.6321(3) 0.8296(5) 0.5481(5) 0.0186(13) Uani 1 1 d . . .
C4B C 0.6744(3) 0.7788(5) 0.6303(5) 0.0236(14) Uani 1 1 d . . .
C5B C 0.6550(3) 0.7742(5) 0.7425(5) 0.0268(16) Uani 1 1 d . . .
H5B H 0.6841 0.7399 0.7993 0.032 Uiso 1 1 calc R . .
C6B C 0.5935(3) 0.8195(5) 0.7716(5) 0.0188(14) Uani 1 1 d . . .
C1C C 0.3604(3) 0.8514(5) 0.4876(5) 0.0186(13) Uani 1 1 d . A .
C2C C 0.4090(3) 0.8352(5) 0.5750(5) 0.0213(14) Uani 1 1 d . . .
H2C H 0.4219 0.7625 0.5972 0.026 Uiso 1 1 calc R . .
C3C C 0.4389(3) 0.9245(5) 0.6305(5) 0.0189(13) Uani 1 1 d . A .
C4C C 0.4202(3) 1.0297(5) 0.5996(5) 0.0234(14) Uani 1 1 d D . .
C5C C 0.3720(3) 1.0481(5) 0.5100(5) 0.0243(14) Uani 1 1 d . A .
H5C H 0.3601 1.1209 0.4869 0.029 Uiso 1 1 calc R . .
C6C C 0.3420(3) 0.9582(5) 0.4557(5) 0.0206(14) Uani 1 1 d . . .
C1D C 0.4501(3) 0.5599(5) 0.3410(5) 0.0202(14) Uani 1 1 d . . .
C2D C 0.4218(3) 0.6619(5) 0.3663(5) 0.0201(14) Uani 1 1 d . . .
H2D H 0.4454 0.7280 0.3491 0.024 Uiso 1 1 calc R . .
C3D C 0.3588(3) 0.6660(5) 0.4169(5) 0.0220(14) Uani 1 1 d . A .
C4D C 0.3256(3) 0.5697(5) 0.4450(5) 0.0215(14) Uani 1 1 d . . .
C5D C 0.3534(3) 0.4692(5) 0.4206(5) 0.0242(15) Uani 1 1 d . . .
H5D H 0.3310 0.4032 0.4416 0.029 Uiso 1 1 calc R . .
C6D C 0.4145(3) 0.4649(5) 0.3651(5) 0.0207(14) Uani 1 1 d . . .
N1A N 0.5884(3) 0.5320(4) 0.0974(5) 0.0299(13) Uani 1 1 d . . .
N2A N 0.7313(3) 0.8344(5) 0.2465(4) 0.0249(13) Uani 1 1 d . . .
N1B N 0.7408(3) 0.7322(5) 0.6034(5) 0.0368(15) Uani 1 1 d . . .
N2B N 0.5740(3) 0.8122(5) 0.8913(4) 0.0273(13) Uani 1 1 d . . .
N2C N 0.2884(3) 0.9800(4) 0.3657(5) 0.0323(14) Uani 1 1 d . A .
N1D N 0.2579(3) 0.5659(5) 0.4964(5) 0.0292(13) Uani 1 1 d . . .
N2D N 0.4374(3) 0.3557(4) 0.3298(5) 0.0275(13) Uani 1 1 d . . .
O1A O 0.6522(2) 0.8457(3) 0.4369(3) 0.0212(9) Uani 1 1 d . . .
O2A O 0.5288(3) 0.5182(4) 0.0629(4) 0.0440(13) Uani 1 1 d . . .
O3A O 0.6370(3) 0.4818(4) 0.0621(5) 0.0527(15) Uani 1 1 d . . .
O4A O 0.7827(2) 0.7968(4) 0.2037(4) 0.0389(12) Uani 1 1 d . . .
O5A O 0.7246(3) 0.9303(4) 0.2773(4) 0.0372(12) Uani 1 1 d . . .
O1B O 0.4871(2) 0.9060(3) 0.7195(3) 0.0221(10) Uani 1 1 d . . .
O2B O 0.7509(2) 0.7103(5) 0.5030(5) 0.0501(15) Uani 1 1 d . . .
O3B O 0.7831(2) 0.7187(5) 0.6818(4) 0.0580(17) Uani 1 1 d . . .
O4B O 0.5852(2) 0.7263(4) 0.9411(4) 0.0407(13) Uani 1 1 d . . .
O5B O 0.5474(2) 0.8943(4) 0.9325(4) 0.0371(12) Uani 1 1 d . . .
O1C O 0.3259(2) 0.7664(3) 0.4328(4) 0.0281(11) Uani 1 1 d . . .
O4C O 0.3030(3) 1.0435(4) 0.2894(5) 0.0524(15) Uani 1 1 d . . .
O5C O 0.2335(2) 0.9336(4) 0.3745(4) 0.0452(14) Uani 1 1 d . . .
O1D O 0.5103(2) 0.5464(3) 0.2881(4) 0.0273(11) Uani 1 1 d . . .
O2D O 0.2173(2) 0.6420(4) 0.4758(4) 0.0420(13) Uani 1 1 d . . .
O3D O 0.2468(2) 0.4875(4) 0.5571(4) 0.0402(13) Uani 1 1 d . . .
O4D O 0.4181(3) 0.2756(4) 0.3825(5) 0.0507(14) Uani 1 1 d . . .
O5D O 0.4725(2) 0.3488(4) 0.2454(5) 0.0425(13) Uani 1 1 d . . .
N1C N 0.4469(6) 1.1249(8) 0.6665(11) 0.035(3) Uani 0.687(16) 1 d PDU A 1
O2C O 0.4656(6) 1.1090(6) 0.7677(8) 0.055(4) Uani 0.687(16) 1 d PDU A 1
O3C O 0.4470(11) 1.2150(7) 0.6204(19) 0.042(4) Uani 0.687(16) 1 d PDU A 1
N1X N 0.4557(11) 1.1311(13) 0.642(2) 0.034(6) Uani 0.313(16) 1 d PDU A 2
O2X O 0.5088(9) 1.1202(11) 0.7020(17) 0.034(5) Uani 0.313(16) 1 d PDU A 2
O3X O 0.430(2) 1.2201(11) 0.614(4) 0.035(7) Uani 0.313(16) 1 d PDU A 2

loop_
_atom_site_aniso_label
_atom_site_aniso_U_11
_atom_site_aniso_U_22
_atom_site_aniso_U_33
_atom_site_aniso_U_23
_atom_site_aniso_U_13
_atom_site_aniso_U_12
C1A 0.021(3) 0.021(3) 0.016(3) 0.004(3) -0.008(3) 0.000(3)
C2A 0.018(3) 0.020(3) 0.016(3) 0.001(2) 0.004(3) -0.001(2)
C3A 0.018(3) 0.018(3) 0.024(4) 0.003(3) -0.003(3) 0.002(3)
C4A 0.024(3) 0.019(3) 0.016(3) 0.000(2) 0.002(3) 0.000(3)
C5A 0.023(3) 0.033(4) 0.022(4) 0.005(3) 0.002(3) 0.000(3)
C6A 0.023(3) 0.024(3) 0.015(3) 0.007(3) 0.000(3) -0.009(3)
C1B 0.017(3) 0.016(3) 0.018(3) -0.005(2) 0.000(3) -0.007(3)
C2B 0.025(3) 0.017(3) 0.020(3) -0.004(2) -0.006(3) 0.000(3)
C3B 0.018(3) 0.018(3) 0.019(3) -0.005(3) 0.004(3) -0.003(3)
C4B 0.013(3) 0.033(4) 0.024(4) 0.007(3) 0.000(3) 0.000(3)
C5B 0.024(4) 0.034(4) 0.023(4) 0.009(3) -0.004(3) -0.005(3)
C6B 0.016(3) 0.025(3) 0.016(3) 0.000(2) 0.005(3) -0.003(3)
C1C 0.014(3) 0.020(3) 0.022(3) -0.004(3) -0.001(3) 0.002(2)
C2C 0.022(3) 0.018(3) 0.024(4) -0.002(3) 0.004(3) 0.008(3)
C3C 0.021(3) 0.024(3) 0.012(3) -0.002(2) 0.003(3) 0.002(3)
C4C 0.016(3) 0.019(3) 0.035(4) -0.012(3) 0.000(3) 0.002(3)
C5C 0.021(3) 0.019(3) 0.033(4) -0.002(3) 0.000(3) 0.001(3)
C6C 0.015(3) 0.026(4) 0.021(3) -0.001(3) 0.004(3) 0.006(3)
C1D 0.026(4) 0.016(3) 0.018(3) -0.003(2) -0.001(3) 0.000(3)
C2D 0.020(3) 0.022(4) 0.019(3) -0.001(3) 0.000(3) -0.010(3)
C3D 0.023(3) 0.018(3) 0.024(3) -0.001(3) -0.008(3) -0.001(3)
C4D 0.017(3) 0.031(4) 0.016(3) -0.003(3) 0.002(3) -0.005(3)
C5D 0.031(4) 0.017(3) 0.024(4) -0.003(3) -0.005(3) -0.002(3)
C6D 0.026(4) 0.012(3) 0.023(4) -0.003(3) -0.005(3) 0.000(3)
N1A 0.036(3) 0.031(3) 0.023(3) -0.004(2) 0.005(3) -0.008(3)
N2A 0.020(3) 0.044(4) 0.011(3) 0.003(2) 0.005(2) -0.014(3)
N1B 0.023(3) 0.056(4) 0.032(4) 0.011(3) 0.002(3) 0.008(3)
N2B 0.016(3) 0.048(4) 0.018(3) 0.006(3) 0.002(2) -0.007(3)
N2C 0.025(3) 0.032(3) 0.040(4) -0.005(3) -0.010(3) 0.005(3)
N1D 0.025(3) 0.039(4) 0.024(3) -0.012(3) 0.000(3) -0.005(3)
N2D 0.027(3) 0.018(3) 0.037(4) -0.001(3) -0.004(3) -0.001(2)
O1A 0.022(2) 0.025(2) 0.017(2) -0.0034(18) 0.0034(18) -0.0048(18)
O2A 0.041(3) 0.059(3) 0.031(3) -0.007(2) -0.005(2) -0.020(3)
O3A 0.053(4) 0.057(4) 0.049(4) -0.032(3) 0.014(3) -0.001(3)
O4A 0.022(3) 0.056(3) 0.040(3) 0.008(3) 0.009(2) -0.006(2)
O5A 0.053(3) 0.033(3) 0.026(3) -0.006(2) 0.008(2) -0.019(2)
O1B 0.022(2) 0.025(2) 0.019(2) -0.0014(18) -0.0023(19) 0.0027(19)
O2B 0.036(3) 0.081(4) 0.033(3) -0.003(3) 0.002(2) 0.028(3)
O3B 0.027(3) 0.113(5) 0.035(3) 0.012(3) 0.003(3) 0.024(3)
O4B 0.040(3) 0.056(3) 0.026(3) 0.023(3) 0.004(2) 0.003(2)
O5B 0.038(3) 0.047(3) 0.026(3) -0.007(2) 0.005(2) -0.001(2)
O1C 0.027(2) 0.018(2) 0.038(3) -0.0113(19) -0.010(2) 0.0040(19)
O4C 0.059(4) 0.053(3) 0.043(3) 0.021(3) -0.013(3) 0.002(3)
O5C 0.023(3) 0.052(3) 0.059(4) -0.006(3) -0.015(2) 0.004(3)
O1D 0.021(2) 0.023(2) 0.039(3) -0.0089(19) 0.015(2) -0.008(2)
O2D 0.023(2) 0.055(3) 0.047(3) -0.015(3) -0.002(2) 0.009(3)
O3D 0.042(3) 0.037(3) 0.043(3) -0.004(2) 0.018(2) -0.012(2)
O4D 0.065(4) 0.016(3) 0.072(4) 0.011(3) 0.017(3) 0.001(2)
O5D 0.042(3) 0.031(3) 0.056(4) -0.016(2) 0.016(3) -0.004(2)
N1C 0.032(5) 0.025(5) 0.046(7) -0.014(5) -0.006(5) 0.012(4)
O2C 0.077(7) 0.034(4) 0.050(6) -0.017(4) -0.030(6) 0.014(4)
O3C 0.053(11) 0.029(6) 0.043(6) 0.003(5) 0.000(6) -0.010(4)
N1X 0.038(10) 0.024(10) 0.037(10) -0.008(9) -0.012(9) 0.004(9)
O2X 0.036(8) 0.021(7) 0.041(8) -0.004(6) -0.021(6) -0.011(6)
O3X 0.030(14) 0.016(11) 0.056(13) -0.014(9) -0.005(10) -0.011(8)

loop_
_atom_type_symbol
_atom_type_description
_atom_type_scat_dispersion_real
_atom_type_scat_dispersion_imag
_atom_type_scat_source
C C 0.0033 0.0016 'International Tables Vol C Tables 4.2.6.8 and 6.1.1.4'
H H 0.0000 0.0000 'International Tables Vol C Tables 4.2.6.8 and 6.1.1.4'
N N 0.0061 0.0033 'International Tables Vol C Tables 4.2.6.8 and 6.1.1.4'
O O 0.0106 0.0060 'International Tables Vol C Tables 4.2.6.8 and 6.1.1.4'

loop_
_geom_angle_atom_site_label_1
_geom_angle_atom_site_label_2
_geom_angle_atom_site_label_3
_geom_angle
O1A C1A C2A 122.7(5)
O1A C1A C6A 118.0(5)
C2A C1A C6A 119.2(5)
C3A C2A C1A 119.6(6)
C3A C2A H2A 120.2
C1A C2A H2A 120.2
O1D C3A C2A 123.5(6)
O1D C3A C4A 116.3(5)
C2A C3A C4A 119.8(5)
C5A C4A C3A 120.8(5)
C5A C4A N1A 118.1(6)
C3A C4A N1A 121.1(5)
C6A C5A C4A 118.8(6)
C6A C5A H5A 120.6
C4A C5A H5A 120.6
C5A C6A C1A 121.5(6)
C5A C6A N2A 118.9(6)
C1A C6A N2A 119.6(5)
O1B C1B C2B 122.6(5)
O1B C1B C6B 118.3(5)
C2B C1B C6B 119.2(5)
C3B C2B C1B 119.6(5)
C3B C2B H2B 120.2
C1B C2B H2B 120.2
C2B C3B C4B 121.0(6)
C2B C3B O1A 116.9(5)
C4B C3B O1A 122.0(5)
C3B C4B C5B 119.9(6)
C3B C4B N1B 121.9(6)
C5B C4B N1B 118.2(5)
C6B C5B C4B 119.9(5)
C6B C5B H5B 120.0
C4B C5B H5B 120.0
C5B C6B C1B 120.4(6)
C5B C6B N2B 118.6(5)
C1B C6B N2B 121.0(5)
O1C C1C C2C 122.9(5)
O1C C1C C6C 117.5(5)
C2C C1C C6C 119.5(5)
C1C C2C C3C 119.9(5)
C1C C2C H2C 120.0
C3C C2C H2C 120.0
C4C C3C C2C 120.4(5)
C4C C3C O1B 120.7(5)
C2C C3C O1B 118.8(5)
C3C C4C C5C 120.7(5)
C3C C4C N1C 120.4(6)
C5C C4C N1C 118.8(6)
C3C C4C N1X 124.8(8)
C5C C4C N1X 113.8(8)
N1C C4C N1X 13.7(14)
C6C C5C C4C 118.4(5)
C6C C5C H5C 120.8
C4C C5C H5C 120.8
C5C C6C C1C 121.1(5)
C5C C6C N2C 117.3(5)
C1C C6C N2C 121.6(5)
O1D C1D C6D 116.3(5)
O1D C1D C2D 124.2(5)
C6D C1D C2D 119.4(5)
C3D C2D C1D 119.3(6)
C3D C2D H2D 120.3
C1D C2D H2D 120.3
C4D C3D C2D 120.1(6)
C4D C3D O1C 119.1(6)
C2D C3D O1C 120.6(5)
C5D C4D C3D 120.7(6)
C5D C4D N1D 115.3(6)
C3D C4D N1D 124.0(6)
C4D C5D C6D 119.3(6)
C4D C5D H5D 120.4
C6D C5D H5D 120.4
C5D C6D C1D 121.0(6)
C5D C6D N2D 116.6(5)
C1D C6D N2D 122.4(6)
O3A N1A O2A 124.2(6)
O3A N1A C4A 117.6(5)
O2A N1A C4A 118.1(6)
O5A N2A O4A 124.8(5)
O5A N2A C6A 117.6(5)
O4A N2A C6A 117.5(6)
O3B N1B O2B 124.0(6)
O3B N1B C4B 117.8(6)
O2B N1B C4B 118.2(5)
O4B N2B O5B 125.4(6)
O4B N2B C6B 117.5(6)
O5B N2B C6B 117.2(5)
O5C N2C O4C 126.1(6)
O5C N2C C6C 117.0(6)
O4C N2C C6C 117.0(6)
O3D N1D O2D 124.9(6)
O3D N1D C4D 116.7(6)
O2D N1D C4D 118.4(6)
O4D N2D O5D 123.2(6)
O4D N2D C6D 118.3(6)
O5D N2D C6D 118.4(5)
C1A O1A C3B 118.4(4)
C1B O1B C3C 115.4(4)
C1C O1C C3D 120.2(4)
C1D O1D C3A 126.2(5)
O3C N1C O2C 123.9(11)
O3C N1C C4C 118.4(9)
O2C N1C C4C 117.7(8)
O3X N1X O2X 124.4(17)
O3X N1X C4C 117.8(14)
O2X N1X C4C 117.8(12)

loop_
_geom_bond_atom_site_label_1
_geom_bond_atom_site_label_2
_geom_bond_distance
C1A O1A 1.369(7)
C1A C2A 1.387(8)
C1A C6A 1.401(8)
C2A C3A 1.382(8)
C2A H2A 0.9500
C3A O1D 1.368(7)
C3A C4A 1.399(8)
C4A C5A 1.381(8)
C4A N1A 1.466(8)
C5A C6A 1.368(8)
C5A H5A 0.9500
C6A N2A 1.463(7)
C1B O1B 1.366(7)
C1B C2B 1.392(9)
C1B C6B 1.402(8)
C2B C3B 1.374(8)
C2B H2B 0.9500
C3B C4B 1.382(8)
C3B O1A 1.389(7)
C4B C5B 1.383(9)
C4B N1B 1.458(8)
C5B C6B 1.374(8)
C5B H5B 0.9500
C6B N2B 1.470(8)
C1C O1C 1.373(7)
C1C C2C 1.374(8)
C1C C6C 1.391(8)
C2C C3C 1.379(8)
C2C H2C 0.9500
C3C C4C 1.371(8)
C3C O1B 1.387(6)
C4C C5C 1.391(8)
C4C N1C 1.477(10)
C4C N1X 1.483(15)
C5C C6C 1.378(8)
C5C H5C 0.9500
C6C N2C 1.473(7)
C1D O1D 1.359(7)
C1D C6D 1.382(8)
C1D C2D 1.392(8)
C2D C3D 1.388(8)
C2D H2D 0.9500
C3D C4D 1.382(8)
C3D O1C 1.392(7)
C4D C5D 1.369(8)
C4D N1D 1.474(8)
C5D C6D 1.381(8)
C5D H5D 0.9500
C6D N2D 1.464(8)
N1A O3A 1.213(7)
N1A O2A 1.221(7)
N2A O5A 1.227(7)
N2A O4A 1.228(7)
N1B O3B 1.215(7)
N1B O2B 1.228(7)
N2B O4B 1.209(7)
N2B O5B 1.231(7)
N2C O5C 1.215(7)
N2C O4C 1.222(7)
N1D O3D 1.213(7)
N1D O2D 1.232(7)
N2D O4D 1.220(7)
N2D O5D 1.229(7)
N1C O3C 1.219(11)
N1C O2C 1.236(11)
N1X O3X 1.226(14)
N1X O2X 1.232(14)
